data_2011061
loop_
_publ_author_name
'Razak, Ibrahim Abdul'
'Shanmuga Sundara Raj, S.'
'Fun, Hoong-Kun'
'Yamin, Bohari M.'
'Hashim, Norhayati'

_publ_section_title
;
 Bis(ferrocenium) bis[tetrachloroantimonate(III)]
 trichloroantimony(III)
;
_journal_issue 6
_journal_name_full 'Acta Crystallographica Section C'
_journal_page_first 664
_journal_page_last 665
_journal_paper_doi 10.1107/S0108270100002912
_journal_volume 56
_journal_year 2000
_chemical_formula_iupac '[Fe (C5 H5)2]2 [Sb Cl4]2 [Sb Cl3]'
_chemical_formula_moiety '2C10 H10 Fe + , 2Cl4 Sb - , Cl3 Sb'
_chemical_formula_sum 'C20 H20 Cl11 Fe2 Sb3'
_chemical_formula_weight 1127.26
_chemical_name_systematic
;
Bis(ferrocenium) bis[tetrachloroantimonate(III)] trichloroantimony(III)
;
_space_group_IT_number 2
_symmetry_cell_setting triclinic
_symmetry_space_group_name_Hall '-P 1'
_symmetry_space_group_name_H-M 'P -1'
_audit_creation_method SHELXL97
_cell_angle_alpha 80.030(10)
_cell_angle_beta 84.420(10)
_cell_angle_gamma 62.920(10)
_cell_formula_units_Z 2
_cell_length_a 11.615(2)
_cell_length_b 12.0000(10)
_cell_length_c 13.7890(10)
_cell_measurement_reflns_used 41
_cell_measurement_temperature 293(2)
_cell_measurement_theta_max 12.32
_cell_measurement_theta_min 5.02
_cell_volume 1685.0(4)
_computing_cell_refinement XSCANS
_computing_data_collection 'XSCANS (Siemens, 1994)'
_computing_data_reduction XSCANS
_computing_molecular_graphics SHELXTL
_computing_publication_material 'SHELXTL and PLATON (Spek, 1990)'
_computing_structure_refinement SHELXTL
_computing_structure_solution 'SHELXTL (Sheldrick, 1997)'
_diffrn_ambient_temperature 293(2)
_diffrn_measurement_device 'Siemens P4'
_diffrn_measurement_method '\q/2\q scans'
_diffrn_radiation_monochromator graphite
_diffrn_radiation_source 'fine-focus sealed tube'
_diffrn_radiation_type MoK\a
_diffrn_radiation_wavelength .71073
_diffrn_reflns_av_R_equivalents .046
_diffrn_reflns_av_sigmaI/netI .112
_diffrn_reflns_limit_h_max 13
_diffrn_reflns_limit_h_min -1
_diffrn_reflns_limit_k_max 14
_diffrn_reflns_limit_k_min -13
_diffrn_reflns_limit_l_max 16
_diffrn_reflns_limit_l_min -16
_diffrn_reflns_number 6898
_diffrn_reflns_theta_max 25
_diffrn_reflns_theta_min 1.93
_diffrn_standards_decay_% <3
_diffrn_standards_interval_count 97
_diffrn_standards_number 3
_exptl_absorpt_coefficient_mu 4.100
_exptl_absorpt_correction_T_max .735
_exptl_absorpt_correction_T_min .320
_exptl_absorpt_correction_type empirical
_exptl_absorpt_process_details '\y scans (XSCANS; Siemens, 1994)'
_exptl_crystal_colour 'dark blue'
_exptl_crystal_density_diffrn 2.222
_exptl_crystal_density_method 'not measured'
_exptl_crystal_description needle
_exptl_crystal_F_000 1064
_exptl_crystal_size_max .36
_exptl_crystal_size_mid .18
_exptl_crystal_size_min .08
_refine_diff_density_max .711
_refine_diff_density_min -1.043
_refine_ls_extinction_method none
_refine_ls_goodness_of_fit_ref .81
_refine_ls_hydrogen_treatment constr
_refine_ls_matrix_type full
_refine_ls_number_parameters 325
_refine_ls_number_reflns 5935
_refine_ls_number_restraints 0
_refine_ls_restrained_S_all .81
_refine_ls_R_factor_all .086
_refine_ls_R_factor_gt .040
_refine_ls_shift/su_max <0.001
_refine_ls_shift/su_mean .00
_refine_ls_structure_factor_coef Fsqd
_refine_ls_weighting_details 'calc w = 1/[\s^2^(Fo^2^)+(0.0226P)^2^] where P=(Fo^2^+2Fc^2^)/3'
_refine_ls_weighting_scheme calc
_refine_ls_wR_factor_ref .085
_reflns_number_gt 3378
_reflns_number_total 5935
_reflns_threshold_expression I>2\s(I)
_cod_data_source_file sk1355.cif
_cod_data_source_block I
_cod_original_cell_volume 1685.0(3)
_cod_database_code 2011061
_cod_database_fobs_code 2011061

loop_
_symmetry_equiv_pos_as_xyz
'x, y, z'
'-x, -y, -z'

loop_
_atom_site_label
_atom_site_fract_x
_atom_site_fract_y
_atom_site_fract_z
_atom_site_U_iso_or_equiv
_atom_site_adp_type
_atom_site_calc_flag
_atom_site_refinement_flags
_atom_site_occupancy
_atom_site_disorder_assembly
_atom_site_disorder_group
_atom_site_type_symbol
Sb1 .50308(6) .84703(5) .10473(4) .03887(16) Uani d . 1 . . Sb
Sb2 .62331(6) .77279(5) -.21095(4) .03795(16) Uani d . 1 . . Sb
Sb3 .68274(6) .89146(5) .42706(4) .03969(16) Uani d . 1 . . Sb
Fe1 .76761(12) .33822(11) .48678(8) .0403(3) Uani d . 1 . . Fe
Fe2 1.08012(12) -.26271(10) .99722(8) .0357(3) Uani d . 1 . . Fe
Cl1 .6049(3) .7659(3) .2731(2) .0937(11) Uani d . 1 . . Cl
Cl2 .3924(3) .9321(2) -.07215(18) .0629(7) Uani d . 1 . . Cl
Cl3 .4538(3) .6735(2) .12231(19) .0588(7) Uani d . 1 . . Cl
Cl4 .2989(3) .9819(2) .17531(19) .0643(7) Uani d . 1 . . Cl
Cl5 .5271(2) .8210(2) -.39897(17) .0580(6) Uani d . 1 . . Cl
Cl6 .5515(2) .6156(2) -.17989(17) .0529(6) Uani d . 1 . . Cl
Cl7 .7293(2) .6949(2) -.04529(16) .0581(6) Uani d . 1 . . Cl
Cl8 .8288(2) .6394(2) -.27700(16) .0543(6) Uani d . 1 . . Cl
Cl9 .8514(2) .6802(2) .45212(17) .0574(6) Uani d . 1 . . Cl
Cl10 .8081(3) .9565(2) .30316(18) .0718(8) Uani d . 1 . . Cl
Cl11 .7545(3) .9583(2) .55247(17) .0612(7) Uani d . 1 . . Cl
C1 .8438(14) .2852(19) .6268(7) .097(5) Uani d . 1 . . C
H1A .9341 .2294 .6444 .116 Uiso calc R 1 . . H
C2 .789(2) .4120(19) .6044(9) .095(5) Uani d . 1 . . C
H2A .8345 .4642 .6017 .114 Uiso calc R 1 . . H
C3 .663(2) .4563(13) .5893(8) .104(6) Uani d . 1 . . C
H3A .6024 .5459 .5738 .125 Uiso calc R 1 . . H
C4 .6316(14) .355(2) .5995(8) .105(6) Uani d . 1 . . C
H4A .5458 .3594 .5957 .126 Uiso calc R 1 . . H
C5 .747(2) .2488(11) .6209(8) .090(5) Uani d . 1 . . C
H5A .7580 .1617 .6347 .108 Uiso calc R 1 . . H
C6 .8363(16) .4042(13) .3581(8) .079(4) Uani d . 1 . . C
H6A .8553 .4772 .3472 .095 Uiso calc R 1 . . H
C7 .9200(10) .2834(13) .3874(7) .066(3) Uani d . 1 . . C
H7A 1.0107 .2539 .4031 .080 Uiso calc R 1 . . H
C8 .8611(14) .2083(9) .3909(7) .068(3) Uani d . 1 . . C
H8A .9021 .1162 .4091 .082 Uiso calc R 1 . . H
C9 .7351(13) .2822(15) .3624(8) .078(4) Uani d . 1 . . C
H9A .6710 .2518 .3568 .093 Uiso calc R 1 . . H
C10 .7157(14) .4057(13) .3402(7) .092(5) Uani d . 1 . . C
H10A .6366 .4794 .3153 .110 Uiso calc R 1 . . H
C11 1.2367(11) -.3748(11) .9166(7) .075(4) Uani d . 1 . . C
H11A 1.3194 -.4419 .9424 .090 Uiso calc R 1 . . H
C12 1.2070(10) -.2497(10) .8864(7) .058(3) Uani d . 1 . . C
H12A 1.2655 -.2119 .8890 .070 Uiso calc R 1 . . H
C13 1.0828(11) -.1854(9) .8505(6) .060(3) Uani d . 1 . . C
H13A 1.0390 -.0954 .8236 .072 Uiso calc R 1 . . H
C14 1.0323(10) -.2707(10) .8577(6) .060(3) Uani d . 1 . . C
H14A .9465 -.2525 .8368 .072 Uiso calc R 1 . . H
C15 1.1273(13) -.3885(10) .8988(6) .067(3) Uani d . 1 . . C
H15A 1.1195 -.4677 .9113 .080 Uiso calc R 1 . . H
C16 1.1265(11) -.3114(10) 1.1441(6) .068(3) Uani d . 1 . . C
H16A 1.2096 -.3763 1.1710 .081 Uiso calc R 1 . . H
C17 1.0942(10) -.1833(9) 1.1149(6) .057(3) Uani d . 1 . . C
H17A 1.1487 -.1414 1.1184 .069 Uiso calc R 1 . . H
C18 .9628(10) -.1248(9) 1.0847(6) .057(3) Uani d . 1 . . C
H18A .9113 -.0346 1.0612 .068 Uiso calc R 1 . . H
C19 .9205(10) -.2169(10) 1.0947(6) .057(3) Uani d . 1 . . C
H19A .8341 -.2028 1.0787 .069 Uiso calc R 1 . . H
C20 1.0193(12) -.3315(10) 1.1303(6) .064(3) Uani d . 1 . . C
H20A 1.0148 -.4123 1.1457 .077 Uiso calc R 1 . . H

loop_
_atom_site_aniso_label
_atom_site_aniso_U_11
_atom_site_aniso_U_22
_atom_site_aniso_U_33
_atom_site_aniso_U_12
_atom_site_aniso_U_13
_atom_site_aniso_U_23
Sb1 .0467(4) .0386(3) .0394(3) -.0253(3) -.0036(3) -.0064(2)
Sb2 .0432(4) .0377(3) .0392(3) -.0234(3) -.0013(3) -.0055(2)
Sb3 .0458(4) .0416(3) .0337(3) -.0210(3) -.0030(3) -.0050(2)
Fe1 .0447(8) .0504(7) .0326(6) -.0258(7) .0062(6) -.0138(5)
Fe2 .0350(7) .0405(7) .0336(6) -.0172(6) .0013(5) -.0106(5)
Cl1 .125(3) .101(2) .077(2) -.069(2) -.050(2) .0153(16)
Cl2 .0597(18) .0547(14) .0707(16) -.0192(14) -.0201(14) -.0080(12)
Cl3 .0628(17) .0436(13) .0836(17) -.0352(13) .0069(14) -.0145(12)
Cl4 .0646(18) .0522(14) .0748(17) -.0236(14) .0147(14) -.0218(12)
Cl5 .0518(17) .0634(15) .0562(14) -.0242(14) -.0077(12) -.0031(12)
Cl6 .0548(16) .0489(13) .0665(15) -.0350(13) .0060(12) -.0064(11)
Cl7 .0575(17) .0692(16) .0489(13) -.0294(14) -.0104(12) -.0036(12)
Cl8 .0416(15) .0696(15) .0520(14) -.0257(13) .0051(11) -.0108(11)
Cl9 .0589(17) .0449(13) .0621(15) -.0149(13) -.0104(13) -.0112(11)
Cl10 .094(2) .0771(17) .0528(15) -.0499(17) .0253(15) -.0120(13)
Cl11 .080(2) .0555(14) .0569(14) -.0327(14) -.0174(13) -.0151(11)
C1 .096(12) .155(15) .028(6) -.043(12) -.012(6) -.014(8)
C2 .158(17) .139(14) .051(7) -.116(14) .022(9) -.043(9)
C3 .132(15) .082(9) .046(7) -.003(11) .026(9) -.024(6)
C4 .067(11) .231(19) .051(7) -.090(13) .031(7) -.054(11)
C5 .181(16) .053(7) .045(6) -.065(10) .046(9) -.019(5)
C6 .128(13) .105(10) .051(7) -.094(10) .043(7) -.036(7)
C7 .047(7) .108(10) .042(6) -.030(8) .011(5) -.026(6)
C8 .107(11) .049(6) .046(6) -.033(7) .022(7) -.022(5)
C9 .077(10) .147(12) .053(7) -.078(10) .026(6) -.058(8)
C10 .084(11) .087(9) .044(6) .016(8) -.002(6) -.014(6)
C11 .054(8) .077(8) .058(6) .008(7) .010(6) -.032(6)
C12 .053(7) .084(8) .052(6) -.040(7) .014(5) -.028(6)
C13 .082(9) .052(6) .036(5) -.021(6) .007(5) -.013(4)
C14 .060(7) .091(8) .040(5) -.036(7) -.003(5) -.029(5)
C15 .115(11) .058(7) .038(5) -.044(7) .010(6) -.023(5)
C16 .075(8) .083(8) .023(5) -.015(7) -.012(5) -.003(5)
C17 .064(8) .073(7) .049(6) -.035(6) -.001(5) -.034(5)
C18 .054(7) .056(6) .052(6) -.009(6) -.002(5) -.032(5)
C19 .046(7) .087(8) .051(6) -.039(6) .019(5) -.025(6)
C20 .101(10) .068(7) .037(5) -.053(8) .012(6) -.005(5)

loop_
_atom_type_symbol
_atom_type_description
_atom_type_scat_dispersion_real
_atom_type_scat_dispersion_imag
_atom_type_scat_source
C C .0033 .0016 'International Tables Vol C Tables 4.2.6.8 and 6.1.1.4'
H H .0000 .0000 'International Tables Vol C Tables 4.2.6.8 and 6.1.1.4'
Cl Cl .1484 .1585 'International Tables Vol C Tables 4.2.6.8 and 6.1.1.4'
Fe Fe .3463 .8444 'International Tables Vol C Tables 4.2.6.8 and 6.1.1.4'
Sb Sb -.5866 1.5461 'International Tables Vol C Tables 4.2.6.8 and 6.1.1.4'

loop_
_geom_angle_atom_site_label_1
_geom_angle_atom_site_label_2
_geom_angle_atom_site_label_3
_geom_angle_site_symmetry_1
_geom_angle_site_symmetry_3
_geom_angle
_geom_angle_publ_flag
Cl3 Sb1 Cl4 . . 93.46(9) ?
Cl3 Sb1 Cl1 . . 89.35(9) ?
Cl4 Sb1 Cl1 . . 91.27(11) ?
Cl3 Sb1 Cl2 . . 90.00(9) ?
Cl4 Sb1 Cl2 . . 88.16(9) ?
Cl1 Sb1 Cl2 . . 179.11(10) yes
Cl3 Sb1 Cl7 . 1 85.30(8) ?
Cl4 Sb1 Cl7 . 1 163.82(8) yes
Cl1 Sb1 Cl7 . 1 104.84(10) ?
Cl2 Sb1 Cl7 . 1 75.71(7) ?
Cl3 Sb1 Cl2 . 2_675 173.24(8) yes
Cl4 Sb1 Cl2 . 2_675 93.24(8) ?
Cl1 Sb1 Cl2 . 2_675 89.58(8) ?
Cl2 Sb1 Cl2 . 2_675 91.14(7) ?
Cl6 Sb2 Cl8 . . 94.61(9) ?
Cl6 Sb2 Cl7 . . 89.41(8) ?
Cl8 Sb2 Cl7 . . 86.41(8) ?
Cl6 Sb2 Cl5 . . 85.40(8) ?
Cl8 Sb2 Cl5 . . 87.10(8) ?
Cl7 Sb2 Cl5 . . 171.34(8) yes
Cl6 Sb2 Cl2 . 1 87.87(8) ?
Cl8 Sb2 Cl2 . 1 164.86(7) yes
Cl7 Sb2 Cl2 . 1 78.67(7) ?
Cl5 Sb2 Cl2 . 1 108.00(7) ?
Cl6 Sb2 Cl4 . 2_675 161.15(7) yes
Cl8 Sb2 Cl4 . 2_675 96.94(7) ?
Cl7 Sb2 Cl4 . 2_675 76.54(7) ?
Cl5 Sb2 Cl4 . 2_675 109.97(7) ?
Cl2 Sb2 Cl4 1 2_675 77.20(6) ?
Cl9 Sb3 Cl11 . . 94.08(8) ?
Cl9 Sb3 Cl10 . . 91.82(10) ?
Cl11 Sb3 Cl10 . . 91.86(10) ?
Cl9 Sb3 Cl5 . 1_556 89.55(8) ?
Cl11 Sb3 Cl5 . 1_556 82.59(8) ?
Cl10 Sb3 Cl5 . 1_556 174.37(8) yes
Cl9 Sb3 Cl5 . 2_675 175.73(8) yes
Cl11 Sb3 Cl5 . 2_675 82.22(8) ?
Cl10 Sb3 Cl5 . 2_675 86.20(8) ?
Cl5 Sb3 Cl5 1_556 2_675 92.07(6) ?
Cl9 Sb3 Cl1 . 1 79.29(8) ?
Cl11 Sb3 Cl1 . 1 172.73(8) yes
Cl10 Sb3 Cl1 . 1 91.32(9) ?
Cl5 Sb3 Cl1 1_556 1 94.30(8) ?
Cl5 Sb3 Cl1 2_675 1 104.51(7) ?
C5 Fe1 C7 . . 129.6(6) ?
C5 Fe1 C6 . . 165.8(8) ?
C7 Fe1 C6 . . 38.1(4) ?
C5 Fe1 C8 . . 109.9(4) ?
C7 Fe1 C8 . . 38.3(4) ?
C6 Fe1 C8 . . 64.7(4) ?
C5 Fe1 C2 . . 65.0(5) ?
C7 Fe1 C2 . . 116.2(6) ?
C6 Fe1 C2 . . 111.2(5) ?
C8 Fe1 C2 . . 145.2(7) ?
C5 Fe1 C3 . . 65.1(5) ?
C7 Fe1 C3 . . 147.9(8) ?
C6 Fe1 C3 . . 121.1(6) ?
C8 Fe1 C3 . . 173.6(7) ?
C2 Fe1 C3 . . 37.6(5) ?
C5 Fe1 C4 . . 39.4(5) ?
C7 Fe1 C4 . . 168.4(8) ?
C6 Fe1 C4 . . 153.4(8) ?
C8 Fe1 C4 . . 134.0(7) ?
C2 Fe1 C4 . . 65.4(5) ?
C3 Fe1 C4 . . 39.6(5) ?
C5 Fe1 C9 . . 119.0(6) ?
C7 Fe1 C9 . . 64.9(4) ?
C6 Fe1 C9 . . 66.0(4) ?
C8 Fe1 C9 . . 38.9(4) ?
C2 Fe1 C9 . . 174.4(8) ?
C3 Fe1 C9 . . 139.0(7) ?
C4 Fe1 C9 . . 114.7(5) ?
C5 Fe1 C1 . . 39.6(5) ?
C7 Fe1 C1 . . 107.6(5) ?
C6 Fe1 C1 . . 128.9(7) ?
C8 Fe1 C1 . . 115.3(6) ?
C2 Fe1 C1 . . 37.9(5) ?
C3 Fe1 C1 . . 63.8(5) ?
C4 Fe1 C1 . . 66.0(5) ?
C9 Fe1 C1 . . 147.7(7) ?
C5 Fe1 C10 . . 151.1(8) ?
C7 Fe1 C10 . . 65.5(4) ?
C6 Fe1 C10 . . 40.6(5) ?
C8 Fe1 C10 . . 65.1(4) ?
C2 Fe1 C10 . . 136.0(7) ?
C3 Fe1 C10 . . 117.1(5) ?
C4 Fe1 C10 . . 122.2(6) ?
C9 Fe1 C10 . . 38.7(4) ?
C1 Fe1 C10 . . 169.2(8) ?
C12 Fe2 C15 . . 65.4(4) ?
C12 Fe2 C11 . . 39.0(4) ?
C15 Fe2 C11 . . 39.8(4) ?
C12 Fe2 C16 . . 123.3(5) ?
C15 Fe2 C16 . . 125.2(4) ?
C11 Fe2 C16 . . 108.7(4) ?
C12 Fe2 C17 . . 109.8(4) ?
C15 Fe2 C17 . . 160.1(5) ?
C11 Fe2 C17 . . 124.0(5) ?
C16 Fe2 C17 . . 39.5(4) ?
C12 Fe2 C20 . . 157.7(5) ?
C15 Fe2 C20 . . 109.8(4) ?
C11 Fe2 C20 . . 123.1(5) ?
C16 Fe2 C20 . . 39.8(4) ?
C17 Fe2 C20 . . 66.8(4) ?
C12 Fe2 C13 . . 39.1(4) ?
C15 Fe2 C13 . . 65.5(4) ?
C11 Fe2 C13 . . 66.1(4) ?
C16 Fe2 C13 . . 158.1(5) ?
C17 Fe2 C13 . . 124.1(4) ?
C20 Fe2 C13 . . 161.3(5) ?
C12 Fe2 C14 . . 65.4(4) ?
C15 Fe2 C14 . . 39.5(4) ?
C11 Fe2 C14 . . 66.6(4) ?
C16 Fe2 C14 . . 161.2(5) ?
C17 Fe2 C14 . . 158.4(4) ?
C20 Fe2 C14 . . 126.0(4) ?
C13 Fe2 C14 . . 38.7(4) ?
C12 Fe2 C18 . . 127.4(4) ?
C15 Fe2 C18 . . 158.2(5) ?
C11 Fe2 C18 . . 161.2(5) ?
C16 Fe2 C18 . . 65.9(4) ?
C17 Fe2 C18 . . 40.2(3) ?
C20 Fe2 C18 . . 65.2(4) ?
C13 Fe2 C18 . . 111.8(4) ?
C14 Fe2 C18 . . 124.4(4) ?
C12 Fe2 C19 . . 162.5(4) ?
C15 Fe2 C19 . . 124.2(4) ?
C11 Fe2 C19 . . 157.7(5) ?
C16 Fe2 C19 . . 65.5(4) ?
C17 Fe2 C19 . . 66.3(4) ?
C20 Fe2 C19 . . 38.5(4) ?
C13 Fe2 C19 . . 127.5(4) ?
C14 Fe2 C19 . . 111.5(4) ?
C18 Fe2 C19 . . 38.6(3) ?
C2 C1 C5 . . 106.7(13) ?
C2 C1 Fe1 . . 70.5(7) ?
C5 C1 Fe1 . . 68.0(6) ?
C3 C2 C1 . . 109.9(14) ?
C3 C2 Fe1 . . 71.4(7) ?
C1 C2 Fe1 . . 71.6(7) ?
C2 C3 C4 . . 109.6(14) ?
C2 C3 Fe1 . . 71.0(7) ?
C4 C3 Fe1 . . 70.4(7) ?
C5 C4 C3 . . 104.4(12) ?
C5 C4 Fe1 . . 68.3(6) ?
C3 C4 Fe1 . . 70.0(7) ?
C4 C5 C1 . . 109.4(12) ?
C4 C5 Fe1 . . 72.3(7) ?
C1 C5 Fe1 . . 72.3(6) ?
C7 C6 C10 . . 107.2(10) ?
C7 C6 Fe1 . . 70.9(6) ?
C10 C6 Fe1 . . 70.6(6) ?
C6 C7 C8 . . 109.9(11) ?
C6 C7 Fe1 . . 71.0(6) ?
C8 C7 Fe1 . . 71.1(6) ?
C7 C8 C9 . . 108.7(10) ?
C7 C8 Fe1 . . 70.6(5) ?
C9 C8 Fe1 . . 71.0(6) ?
C8 C9 C10 . . 108.1(11) ?
C8 C9 Fe1 . . 70.1(6) ?
C10 C9 Fe1 . . 71.0(6) ?
C9 C10 C6 . . 106.1(11) ?
C9 C10 Fe1 . . 70.3(6) ?
C6 C10 Fe1 . . 68.7(6) ?
C12 C11 C15 . . 106.3(10) ?
C12 C11 Fe2 . . 70.2(5) ?
C15 C11 Fe2 . . 69.9(6) ?
C11 C12 C13 . . 109.9(10) ?
C11 C12 Fe2 . . 70.8(6) ?
C13 C12 Fe2 . . 71.4(6) ?
C14 C13 C12 . . 108.0(9) ?
C14 C13 Fe2 . . 70.8(5) ?
C12 C13 Fe2 . . 69.5(5) ?
C13 C14 C15 . . 107.3(9) ?
C13 C14 Fe2 . . 70.5(5) ?
C15 C14 Fe2 . . 69.2(5) ?
C14 C15 C11 . . 108.5(10) ?
C14 C15 Fe2 . . 71.2(5) ?
C11 C15 Fe2 . . 70.3(5) ?
C17 C16 C20 . . 108.8(10) ?
C17 C16 Fe2 . . 70.7(5) ?
C20 C16 Fe2 . . 70.6(5) ?
C16 C17 C18 . . 105.9(9) ?
C16 C17 Fe2 . . 69.8(5) ?
C18 C17 Fe2 . . 70.6(5) ?
C19 C18 C17 . . 108.3(9) ?
C19 C18 Fe2 . . 70.9(5) ?
C17 C18 Fe2 . . 69.3(5) ?
C20 C19 C18 . . 109.1(9) ?
C20 C19 Fe2 . . 69.9(6) ?
C18 C19 Fe2 . . 70.5(5) ?
C19 C20 C16 . . 107.8(9) ?
C19 C20 Fe2 . . 71.6(5) ?
C16 C20 Fe2 . . 69.6(5) ?

loop_
_geom_bond_atom_site_label_1
_geom_bond_atom_site_label_2
_geom_bond_site_symmetry_2
_geom_bond_distance
_geom_bond_publ_flag
Sb1 Cl3 . 2.367(2) yes
Sb1 Cl4 . 2.407(3) yes
Sb1 Cl1 . 2.538(3) yes
Sb1 Cl2 . 2.683(2) yes
Sb1 Cl7 1 3.225(3) yes
Sb1 Cl2 2_675 3.334(3) yes
Sb2 Cl6 . 2.350(2) yes
Sb2 Cl8 . 2.386(2) yes
Sb2 Cl7 . 2.523(2) yes
Sb2 Cl5 . 2.786(2) yes
Sb2 Cl2 1 3.180(3) yes
Sb2 Cl4 2_675 3.568(3) yes
Sb3 Cl9 . 2.386(2) yes
Sb3 Cl11 . 2.387(2) yes
Sb3 Cl10 . 2.395(3) yes
Sb3 Cl5 1_556 3.096(3) yes
Sb3 Cl5 2_675 3.172(2) yes
Sb3 Cl1 1 3.212(3) yes
Fe1 C5 . 2.021(10) ?
Fe1 C7 . 2.055(10) ?
Fe1 C6 . 2.055(10) ?
Fe1 C8 . 2.061(9) ?
Fe1 C2 . 2.063(11) ?
Fe1 C3 . 2.067(11) ?
Fe1 C4 . 2.072(11) ?
Fe1 C9 . 2.073(9) ?
Fe1 C1 . 2.076(10) ?
Fe1 C10 . 2.081(10) ?
Fe2 C12 . 2.054(9) ?
Fe2 C15 . 2.057(9) ?
Fe2 C11 . 2.061(9) ?
Fe2 C16 . 2.062(8) ?
Fe2 C17 . 2.073(8) ?
Fe2 C20 . 2.074(9) ?
Fe2 C13 . 2.078(9) ?
Fe2 C14 . 2.083(8) ?
Fe2 C18 . 2.090(8) ?
Fe2 C19 . 2.095(9) ?
C1 C2 . 1.345(17) ?
C1 C5 . 1.390(18) ?
C2 C3 . 1.331(18) ?
C3 C4 . 1.403(18) ?
C4 C5 . 1.380(17) ?
C6 C7 . 1.342(14) ?
C6 C10 . 1.437(17) ?
C7 C8 . 1.349(14) ?
C8 C9 . 1.376(14) ?
C9 C10 . 1.377(15) ?
C11 C12 . 1.373(13) ?
C11 C15 . 1.403(15) ?
C12 C13 . 1.383(13) ?
C13 C14 . 1.379(13) ?
C14 C15 . 1.400(13) ?
C16 C17 . 1.398(13) ?
C16 C20 . 1.407(14) ?
C17 C18 . 1.430(13) ?
C18 C19 . 1.382(12) ?
C19 C20 . 1.374(13) ?

loop_
_geom_torsion_atom_site_label_1
_geom_torsion_atom_site_label_2
_geom_torsion_atom_site_label_3
_geom_torsion_atom_site_label_4
_geom_torsion
C5 Fe1 C1 C2 -118.1(13)
C7 Fe1 C1 C2 110.3(11)
C6 Fe1 C1 C2 73.8(11)
C8 Fe1 C1 C2 150.7(10)
C3 Fe1 C1 C2 -36.3(9)
C4 Fe1 C1 C2 -80.2(10)
C9 Fe1 C1 C2 -179.0(9)
C10 Fe1 C1 C2 61(3)
C7 Fe1 C1 C5 -131.6(9)
C6 Fe1 C1 C5 -168.1(8)
C8 Fe1 C1 C5 -91.2(9)
C2 Fe1 C1 C5 118.1(13)
C3 Fe1 C1 C5 81.8(9)
C4 Fe1 C1 C5 37.9(8)
C9 Fe1 C1 C5 -60.9(13)
C10 Fe1 C1 C5 179(2)
C5 C1 C2 C3 2.7(14)
Fe1 C1 C2 C3 61.4(9)
C5 C1 C2 Fe1 -58.7(8)
C5 Fe1 C2 C3 -81.0(10)
C7 Fe1 C2 C3 155.3(10)
C6 Fe1 C2 C3 113.9(11)
C8 Fe1 C2 C3 -170.3(9)
C4 Fe1 C2 C3 -37.4(9)
C9 Fe1 C2 C3 55(6)
C1 Fe1 C2 C3 -119.4(14)
C10 Fe1 C2 C3 74.3(12)
C5 Fe1 C2 C1 38.4(9)
C7 Fe1 C2 C1 -85.3(11)
C6 Fe1 C2 C1 -126.7(11)
C8 Fe1 C2 C1 -50.9(14)
C3 Fe1 C2 C1 119.4(14)
C4 Fe1 C2 C1 82.0(10)
C9 Fe1 C2 C1 174(5)
C10 Fe1 C2 C1 -166.3(9)
C1 C2 C3 C4 -1.5(15)
Fe1 C2 C3 C4 60.0(9)
C1 C2 C3 Fe1 -61.5(9)
C5 Fe1 C3 C2 80.8(10)
C7 Fe1 C3 C2 -44.8(15)
C6 Fe1 C3 C2 -84.7(11)
C8 Fe1 C3 C2 120(6)
C4 Fe1 C3 C2 120.0(13)
C9 Fe1 C3 C2 -173.0(9)
C1 Fe1 C3 C2 36.6(9)
C10 Fe1 C3 C2 -131.3(11)
C5 Fe1 C3 C4 -39.2(8)
C7 Fe1 C3 C4 -164.8(10)
C6 Fe1 C3 C4 155.3(10)
C2 Fe1 C3 C4 -120.0(13)
C9 Fe1 C3 C4 67.1(12)
C1 Fe1 C3 C4 -83.3(9)
C10 Fe1 C3 C4 108.7(11)
Fe1 C3 C4 C5 60.0(8)
C2 C3 C4 Fe1 -60.4(9)
C7 Fe1 C4 C5 21(3)
C6 Fe1 C4 C5 -168.4(11)
C8 Fe1 C4 C5 64.6(11)
C2 Fe1 C4 C5 -79.9(9)
C3 Fe1 C4 C5 -115.4(12)
C9 Fe1 C4 C5 106.3(10)
C1 Fe1 C4 C5 -38.1(8)
C10 Fe1 C4 C5 149.8(10)
C5 Fe1 C4 C3 115.4(12)
C7 Fe1 C4 C3 136(3)
C6 Fe1 C4 C3 -53.0(15)
C8 Fe1 C4 C3 -180.0(10)
C2 Fe1 C4 C3 35.5(8)
C9 Fe1 C4 C3 -138.3(10)
C1 Fe1 C4 C3 77.3(9)
C10 Fe1 C4 C3 -94.8(11)
C3 C4 C5 C1 2.1(13)
Fe1 C4 C5 C1 63.2(8)
C3 C4 C5 Fe1 -61.2(8)
C2 C1 C5 C4 -3.0(13)
Fe1 C1 C5 C4 -63.2(8)
C2 C1 C5 Fe1 60.2(8)
C7 Fe1 C5 C4 -174.6(9)
C6 Fe1 C5 C4 158.6(16)
C8 Fe1 C5 C4 -136.2(10)
C2 Fe1 C5 C4 81.1(9)
C3 Fe1 C5 C4 39.4(8)
C9 Fe1 C5 C4 -94.5(10)
C1 Fe1 C5 C4 117.8(11)
C10 Fe1 C5 C4 -61.9(13)
C7 Fe1 C5 C1 67.5(10)
C6 Fe1 C5 C1 41(2)
C8 Fe1 C5 C1 105.9(10)
C2 Fe1 C5 C1 -36.8(8)
C3 Fe1 C5 C1 -78.4(9)
C4 Fe1 C5 C1 -117.8(11)
C9 Fe1 C5 C1 147.7(9)
C10 Fe1 C5 C1 -179.8(10)
C5 Fe1 C6 C7 34(2)
C8 Fe1 C6 C7 -36.4(7)
C2 Fe1 C6 C7 105.9(10)
C3 Fe1 C6 C7 146.5(9)
C4 Fe1 C6 C7 -176.9(11)
C9 Fe1 C6 C7 -79.4(7)
C1 Fe1 C6 C7 66.6(10)
C10 Fe1 C6 C7 -117.0(10)
C5 Fe1 C6 C10 151.2(17)
C7 Fe1 C6 C10 117.0(10)
C8 Fe1 C6 C10 80.5(7)
C2 Fe1 C6 C10 -137.2(10)
C3 Fe1 C6 C10 -96.5(10)
C4 Fe1 C6 C10 -60.0(13)
C9 Fe1 C6 C10 37.6(7)
C1 Fe1 C6 C10 -176.4(9)
Fe1 C6 C7 C8 60.7(7)
C10 C6 C7 Fe1 -61.7(7)
C5 Fe1 C7 C6 -169.7(9)
C8 Fe1 C7 C6 119.9(10)
C2 Fe1 C7 C6 -91.4(9)
C3 Fe1 C7 C6 -62.8(12)
C4 Fe1 C7 C6 173(2)
C9 Fe1 C7 C6 82.5(8)
C1 Fe1 C7 C6 -131.4(9)
C10 Fe1 C7 C6 39.6(7)
C5 Fe1 C7 C8 70.5(10)
C6 Fe1 C7 C8 -119.9(10)
C2 Fe1 C7 C8 148.7(9)
C3 Fe1 C7 C8 177.3(9)
C4 Fe1 C7 C8 53(3)
C9 Fe1 C7 C8 -37.4(7)
C1 Fe1 C7 C8 108.7(9)
C10 Fe1 C7 C8 -80.2(7)
Fe1 C7 C8 C9 61.1(7)
C6 C7 C8 Fe1 -60.6(7)
C5 Fe1 C8 C7 -129.4(9)
C6 Fe1 C8 C7 36.3(7)
C2 Fe1 C8 C7 -54.9(11)
C3 Fe1 C8 C7 -167(5)
C4 Fe1 C8 C7 -167.0(8)
C9 Fe1 C8 C7 118.8(9)
C1 Fe1 C8 C7 -86.7(9)
C10 Fe1 C8 C7 81.4(8)
C5 Fe1 C8 C9 111.8(10)
C7 Fe1 C8 C9 -118.8(9)
C6 Fe1 C8 C9 -82.5(8)
C2 Fe1 C8 C9 -173.6(9)
C3 Fe1 C8 C9 74(5)
C4 Fe1 C8 C9 74.2(9)
C1 Fe1 C8 C9 154.5(9)
C10 Fe1 C8 C9 -37.4(7)
Fe1 C8 C9 C10 61.1(7)
C7 C8 C9 Fe1 -60.8(7)
C5 Fe1 C9 C8 -86.2(9)
C7 Fe1 C9 C8 36.8(6)
C6 Fe1 C9 C8 78.9(7)
C2 Fe1 C9 C8 140(5)
C3 Fe1 C9 C8 -170.6(9)
C4 Fe1 C9 C8 -130.3(9)
C1 Fe1 C9 C8 -46.6(13)
C10 Fe1 C9 C8 118.3(10)
C5 Fe1 C9 C10 155.5(10)
C7 Fe1 C9 C10 -81.5(8)
C6 Fe1 C9 C10 -39.4(8)
C8 Fe1 C9 C10 -118.3(10)
C2 Fe1 C9 C10 22(6)
C3 Fe1 C9 C10 71.1(12)
C4 Fe1 C9 C10 111.4(10)
C1 Fe1 C9 C10 -164.9(11)
Fe1 C9 C10 C6 59.7(7)
C8 C9 C10 Fe1 -60.6(7)
C7 C6 C10 C9 1.1(12)
Fe1 C6 C10 C9 -60.8(7)
C7 C6 C10 Fe1 61.9(7)
C5 Fe1 C10 C9 -48.8(13)
C7 Fe1 C10 C9 79.9(8)
C6 Fe1 C10 C9 117.1(10)
C8 Fe1 C10 C9 37.6(7)
C2 Fe1 C10 C9 -177.0(10)
C3 Fe1 C10 C9 -135.8(10)
C4 Fe1 C10 C9 -90.2(10)
C1 Fe1 C10 C9 132(3)
C5 Fe1 C10 C6 -165.8(10)
C7 Fe1 C10 C6 -37.2(6)
C8 Fe1 C10 C6 -79.5(7)
C2 Fe1 C10 C6 65.9(11)
C3 Fe1 C10 C6 107.2(10)
C4 Fe1 C10 C6 152.8(10)
C9 Fe1 C10 C6 -117.1(10)
C1 Fe1 C10 C6 15(3)
C15 Fe2 C11 C12 116.7(9)
C16 Fe2 C11 C12 -120.3(7)
C17 Fe2 C11 C12 -79.3(7)
C20 Fe2 C11 C12 -161.9(6)
C13 Fe2 C11 C12 36.8(6)
C14 Fe2 C11 C12 79.2(7)
C18 Fe2 C11 C12 -50.7(15)
C19 Fe2 C11 C12 169.0(9)
C12 Fe2 C11 C15 -116.7(9)
C16 Fe2 C11 C15 123.0(7)
C17 Fe2 C11 C15 164.0(6)
C20 Fe2 C11 C15 81.4(8)
C13 Fe2 C11 C15 -79.9(7)
C14 Fe2 C11 C15 -37.5(6)
C18 Fe2 C11 C15 -167.4(10)
C19 Fe2 C11 C15 52.3(14)
Fe2 C11 C12 C13 -61.0(7)
C15 C11 C12 Fe2 60.9(7)
C15 Fe2 C12 C11 -39.0(6)
C16 Fe2 C12 C11 78.2(8)
C17 Fe2 C12 C11 120.1(7)
C20 Fe2 C12 C11 43.3(13)
C13 Fe2 C12 C11 -119.8(9)
C14 Fe2 C12 C11 -82.7(7)
C18 Fe2 C12 C11 161.7(6)
C19 Fe2 C12 C11 -166.1(12)
C15 Fe2 C12 C13 80.8(6)
C11 Fe2 C12 C13 119.8(9)
C16 Fe2 C12 C13 -162.0(6)
C17 Fe2 C12 C13 -120.1(6)
C20 Fe2 C12 C13 163.2(9)
C14 Fe2 C12 C13 37.2(5)
C18 Fe2 C12 C13 -78.5(7)
C19 Fe2 C12 C13 -46.3(15)
Fe2 C12 C13 C14 -60.7(6)
C11 C12 C13 Fe2 60.6(7)
C12 Fe2 C13 C14 118.6(8)
C15 Fe2 C13 C14 38.1(6)
C11 Fe2 C13 C14 81.9(7)
C16 Fe2 C13 C14 162.4(10)
C17 Fe2 C13 C14 -162.0(6)
C20 Fe2 C13 C14 -41.4(14)
C18 Fe2 C13 C14 -118.3(6)
C19 Fe2 C13 C14 -77.3(7)
C15 Fe2 C13 C12 -80.5(7)
C11 Fe2 C13 C12 -36.7(6)
C16 Fe2 C13 C12 43.8(13)
C17 Fe2 C13 C12 79.4(7)
C20 Fe2 C13 C12 -160.0(11)
C14 Fe2 C13 C12 -118.6(8)
C18 Fe2 C13 C12 123.1(6)
C19 Fe2 C13 C12 164.1(6)
Fe2 C13 C14 C15 -59.7(6)
C12 C13 C14 Fe2 59.8(6)
C12 Fe2 C14 C13 -37.5(6)
C15 Fe2 C14 C13 -118.1(9)
C11 Fe2 C14 C13 -80.4(7)
C16 Fe2 C14 C13 -159.5(12)
C17 Fe2 C14 C13 44.0(14)
C20 Fe2 C14 C13 164.8(6)
C18 Fe2 C14 C13 82.2(7)
C19 Fe2 C14 C13 123.7(6)
C12 Fe2 C14 C15 80.6(7)
C11 Fe2 C14 C15 37.8(7)
C16 Fe2 C14 C15 -41.3(16)
C17 Fe2 C14 C15 162.1(10)
C20 Fe2 C14 C15 -77.1(8)
C13 Fe2 C14 C15 118.1(9)
C18 Fe2 C14 C15 -159.7(7)
C19 Fe2 C14 C15 -118.2(7)
Fe2 C14 C15 C11 -60.6(7)
C13 C14 C15 Fe2 60.5(6)
Fe2 C11 C15 C14 61.3(7)
C12 C11 C15 Fe2 -61.1(6)
C12 Fe2 C15 C14 -80.5(7)
C11 Fe2 C15 C14 -118.6(10)
C16 Fe2 C15 C14 164.9(7)
C17 Fe2 C15 C14 -160.7(11)
C20 Fe2 C15 C14 123.1(7)
C13 Fe2 C15 C14 -37.3(6)
C18 Fe2 C15 C14 50.5(13)
C19 Fe2 C15 C14 82.7(7)
C12 Fe2 C15 C11 38.2(6)
C16 Fe2 C15 C11 -76.5(8)
C17 Fe2 C15 C11 -42.1(15)
C20 Fe2 C15 C11 -118.3(7)
C13 Fe2 C15 C11 81.3(7)
C14 Fe2 C15 C11 118.6(10)
C18 Fe2 C15 C11 169.1(9)
C19 Fe2 C15 C11 -158.7(7)
C12 Fe2 C16 C17 80.7(7)
C15 Fe2 C16 C17 162.4(7)
C11 Fe2 C16 C17 121.3(7)
C20 Fe2 C16 C17 -119.1(10)
C13 Fe2 C16 C17 49.2(13)
C14 Fe2 C16 C17 -166.7(12)
C18 Fe2 C16 C17 -39.4(6)
C19 Fe2 C16 C17 -81.9(7)
C12 Fe2 C16 C20 -160.2(6)
C15 Fe2 C16 C20 -78.5(8)
C11 Fe2 C16 C20 -119.6(7)
C17 Fe2 C16 C20 119.1(10)
C13 Fe2 C16 C20 168.3(9)
C14 Fe2 C16 C20 -47.6(16)
C18 Fe2 C16 C20 79.7(7)
C19 Fe2 C16 C20 37.2(6)
C20 C16 C17 C18 1.2(10)
Fe2 C16 C17 C18 61.7(6)
C20 C16 C17 Fe2 -60.5(6)
C12 Fe2 C17 C16 -118.8(7)
C15 Fe2 C17 C16 -46.6(15)
C11 Fe2 C17 C16 -77.8(8)
C20 Fe2 C17 C16 37.5(7)
C13 Fe2 C17 C16 -160.0(7)
C14 Fe2 C17 C16 168.4(10)
C18 Fe2 C17 C16 116.1(9)
C19 Fe2 C17 C16 79.6(7)
C12 Fe2 C17 C18 125.1(6)
C15 Fe2 C17 C18 -162.7(11)
C11 Fe2 C17 C18 166.2(6)
C16 Fe2 C17 C18 -116.1(9)
C20 Fe2 C17 C18 -78.6(7)
C13 Fe2 C17 C18 83.9(7)
C14 Fe2 C17 C18 52.3(14)
C19 Fe2 C17 C18 -36.5(6)
Fe2 C17 C18 C19 60.4(6)
C16 C17 C18 Fe2 -61.2(6)
C12 Fe2 C18 C19 165.1(6)
C15 Fe2 C18 C19 45.0(13)
C11 Fe2 C18 C19 -157.1(12)
C16 Fe2 C18 C19 -80.4(7)
C17 Fe2 C18 C19 -119.2(8)
C20 Fe2 C18 C19 -36.5(6)
C13 Fe2 C18 C19 123.4(7)
C14 Fe2 C18 C19 81.5(7)
C12 Fe2 C18 C17 -75.7(7)
C15 Fe2 C18 C17 164.1(9)
C11 Fe2 C18 C17 -38.0(15)
C16 Fe2 C18 C17 38.8(6)
C20 Fe2 C18 C17 82.7(6)
C13 Fe2 C18 C17 -117.5(6)
C14 Fe2 C18 C17 -159.3(6)
C19 Fe2 C18 C17 119.2(8)
Fe2 C18 C19 C20 59.5(6)
C17 C18 C19 Fe2 -59.4(6)
C12 Fe2 C19 C20 -162.5(12)
C15 Fe2 C19 C20 78.7(7)
C11 Fe2 C19 C20 40.9(14)
C16 Fe2 C19 C20 -38.4(6)
C17 Fe2 C19 C20 -81.9(7)
C13 Fe2 C19 C20 162.4(6)
C14 Fe2 C19 C20 121.4(7)
C18 Fe2 C19 C20 -119.9(9)
C12 Fe2 C19 C18 -42.7(15)
C15 Fe2 C19 C18 -161.5(6)
C11 Fe2 C19 C18 160.7(10)
C16 Fe2 C19 C18 81.4(6)
C17 Fe2 C19 C18 38.0(5)
C20 Fe2 C19 C18 119.9(9)
C13 Fe2 C19 C18 -77.8(7)
C14 Fe2 C19 C18 -118.7(6)
Fe2 C19 C20 C16 60.5(7)
C18 C19 C20 Fe2 -59.9(6)
C17 C16 C20 C19 -1.1(11)
Fe2 C16 C20 C19 -61.7(6)
C17 C16 C20 Fe2 60.6(6)
C12 Fe2 C20 C19 166.2(9)
C15 Fe2 C20 C19 -120.5(7)
C11 Fe2 C20 C19 -162.8(7)
C16 Fe2 C20 C19 117.9(9)
C17 Fe2 C20 C19 80.7(6)
C13 Fe2 C20 C19 -48.4(14)
C14 Fe2 C20 C19 -79.2(7)
C18 Fe2 C20 C19 36.5(6)
C12 Fe2 C20 C16 48.3(13)
C15 Fe2 C20 C16 121.6(7)
C11 Fe2 C20 C16 79.3(8)
C17 Fe2 C20 C16 -37.3(6)
C13 Fe2 C20 C16 -166.4(10)
C14 Fe2 C20 C16 162.9(6)
C18 Fe2 C20 C16 -81.4(7)
C19 Fe2 C20 C16 -117.9(9)
